data_1518742
loop_
_publ_author_name
'Collins, Mary S.'
'Choi, Robert Y.'
'Zakharov, Lev N.'
'Watson, Lori A.'
'Hay, Benjamin P.'
'Johnson, Darren W.'

_publ_section_title
;
 Self-assembled trinuclear arsenic and antimony macrobicycles
;
_journal_issue 4
_journal_name_full 'Chem. Sci.'
_journal_page_first 2444
_journal_paper_doi 10.1039/C4SC04042B
_journal_volume 6
_journal_year 2015
_chemical_formula_sum 'C24 H30 Cl3 S6 Sb3'
_chemical_formula_weight 982.44
_chemical_name_systematic
; 
 ? 
;
_space_group_IT_number 14
_symmetry_cell_setting monoclinic
_symmetry_space_group_name_Hall '-P 2yn'
_symmetry_space_group_name_H-M 'P 1 21/n 1'
_atom_sites_solution_hydrogens geom
_atom_sites_solution_primary direct
_atom_sites_solution_secondary difmap
_audit_creation_method SHELXTL
_audit_update_record
;
2014-12-30 deposited with the CCDC.
2015-02-03 downloaded from the CCDC.
;
_cell_angle_alpha 90.00
_cell_angle_beta 91.8670(10)
_cell_angle_gamma 90.00
_cell_formula_units_Z 4
_cell_length_a 16.0971(10)
_cell_length_b 11.4604(7)
_cell_length_c 16.3368(10)
_cell_measurement_reflns_used 9982
_cell_measurement_temperature 100(2)
_cell_measurement_theta_max 28.31
_cell_measurement_theta_min 2.49
_cell_volume 3012.2(3)
_computing_cell_refinement 'Bruker SAINT'
_computing_data_collection 'Bruker APEX2'
_computing_data_reduction 'Bruker SAINT'
_computing_molecular_graphics 'Bruker SHELXTL'
_computing_publication_material 'Bruker SHELXTL'
_computing_structure_refinement 'SHELXL-97 (Sheldrick, 2008)'
_computing_structure_solution 'SHELXS-97 (Sheldrick, 2008)'
_diffrn_ambient_temperature 100(2)
_diffrn_measured_fraction_theta_full 1.000
_diffrn_measured_fraction_theta_max 1.000
_diffrn_measurement_device_type 'Bruker APEX-II CCD'
_diffrn_measurement_method '\f and \w scans'
_diffrn_radiation_monochromator graphite
_diffrn_radiation_source 'fine-focus sealed tube'
_diffrn_radiation_type MoK\a
_diffrn_radiation_wavelength 0.71073
_diffrn_reflns_av_R_equivalents 0.0310
_diffrn_reflns_av_sigmaI/netI 0.0281
_diffrn_reflns_limit_h_max 20
_diffrn_reflns_limit_h_min -20
_diffrn_reflns_limit_k_max 14
_diffrn_reflns_limit_k_min -14
_diffrn_reflns_limit_l_max 19
_diffrn_reflns_limit_l_min -20
_diffrn_reflns_number 26103
_diffrn_reflns_theta_full 27.00
_diffrn_reflns_theta_max 27.00
_diffrn_reflns_theta_min 1.75
_exptl_absorpt_coefficient_mu 3.370
_exptl_absorpt_correction_T_max 0.9056
_exptl_absorpt_correction_T_min 0.6498
_exptl_absorpt_correction_type multi-scan
_exptl_absorpt_process_details SADABS
_exptl_crystal_colour colourless
_exptl_crystal_density_diffrn 2.166
_exptl_crystal_density_method 'not measured'
_exptl_crystal_description block
_exptl_crystal_F_000 1896
_exptl_crystal_size_max 0.14
_exptl_crystal_size_mid 0.12
_exptl_crystal_size_min 0.03
_refine_diff_density_max 1.270
_refine_diff_density_min -0.633
_refine_diff_density_rms 0.114
_refine_ls_extinction_method none
_refine_ls_goodness_of_fit_ref 1.048
_refine_ls_hydrogen_treatment constr
_refine_ls_matrix_type full
_refine_ls_number_parameters 325
_refine_ls_number_reflns 6582
_refine_ls_number_restraints 0
_refine_ls_restrained_S_all 1.048
_refine_ls_R_factor_all 0.0286
_refine_ls_R_factor_gt 0.0233
_refine_ls_shift/su_max 0.001
_refine_ls_shift/su_mean 0.000
_refine_ls_structure_factor_coef Fsqd
_refine_ls_weighting_details 'calc w=1/[\s^2^(Fo^2^)+(0.0237P)^2^+6.1073P] where P=(Fo^2^+2Fc^2^)/3'
_refine_ls_weighting_scheme calc
_refine_ls_wR_factor_gt 0.0553
_refine_ls_wR_factor_ref 0.0577
_reflns_number_gt 5889
_reflns_number_total 6582
_reflns_threshold_expression >2sigma(I)
_cod_data_source_file c4sc04042b2.cif
_cod_data_source_block dwj115
_cod_depositor_comments
;
The following automatic conversions were performed:

'_symmetry_cell_setting' value 'Monoclinic' changed to 'monoclinic'
according to
/usr/data/users/saulius/crontab/automatic-downloads/rss-feeds/RSC/lib/dictionaries/cif_core.dic
dictionary named 'cif_core.dic' version 2.4.2 from 2011-04-26.

Automatic conversion script
Id: cif_fix_values 3008 2015-01-20 13:52:24Z robertas 

 Adding full bibliography for 1518738--1518743.cif.
;
_cod_original_sg_symbol_H-M P2(1)/n
_cod_database_code 1518742

loop_
_symmetry_equiv_pos_as_xyz
'x, y, z'
'-x+1/2, y+1/2, -z+1/2'
'-x, -y, -z'
'x-1/2, -y-1/2, z-1/2'

loop_
_atom_site_label
_atom_site_type_symbol
_atom_site_fract_x
_atom_site_fract_y
_atom_site_fract_z
_atom_site_U_iso_or_equiv
_atom_site_adp_type
_atom_site_occupancy
_atom_site_symmetry_multiplicity
_atom_site_calc_flag
_atom_site_refinement_flags
Sb1 Sb 0.280412(12) 0.905478(18) -0.081689(13) 0.01254(6) Uani 1 1 d .
Sb2 Sb 0.348239(12) 0.668762(18) 0.066191(13) 0.01118(5) Uani 1 1 d .
Sb3 Sb 0.121942(11) 0.726240(18) 0.032265(13) 0.01131(5) Uani 1 1 d .
Cl1 Cl 0.14172(6) 0.96429(9) -0.12495(6) 0.0338(2) Uani 1 1 d .
Cl2 Cl 0.46052(5) 0.76692(7) -0.00112(5) 0.01945(17) Uani 1 1 d .
Cl3 Cl 0.15019(5) 0.56577(7) 0.12658(5) 0.02011(17) Uani 1 1 d .
S1 S 0.34015(6) 1.09573(7) -0.06316(5) 0.01957(17) Uani 1 1 d .
S2 S 0.40735(5) 0.66747(7) 0.20311(5) 0.01712(17) Uani 1 1 d .
S3 S 0.01716(5) 0.82143(7) 0.10832(5) 0.01750(17) Uani 1 1 d .
S4 S 0.34275(6) 0.89719(7) -0.21250(5) 0.02112(18) Uani 1 1 d .
S5 S 0.39442(5) 0.47097(7) 0.05155(5) 0.01351(15) Uani 1 1 d .
S6 S 0.01276(4) 0.64318(7) -0.05216(5) 0.01344(16) Uani 1 1 d .
C1 C 0.28465(19) 1.0339(3) 0.09591(18) 0.0117(6) Uani 1 1 d .
C2 C 0.34252(18) 0.9646(3) 0.14078(19) 0.0116(6) Uani 1 1 d .
C3 C 0.31323(18) 0.8790(3) 0.19387(19) 0.0122(6) Uani 1 1 d .
C4 C 0.22754(19) 0.8626(3) 0.20378(18) 0.0119(6) Uani 1 1 d .
C5 C 0.17057(18) 0.9326(3) 0.15897(18) 0.0112(6) Uani 1 1 d .
C6 C 0.19875(18) 1.0180(3) 0.10432(18) 0.0111(6) Uani 1 1 d .
C7 C 0.3159(2) 1.1323(3) 0.0440(2) 0.0152(6) Uani 1 1 d .
H7A H 0.3668 1.1644 0.0712 0.018 Uiso 1 1 calc R
H7B H 0.2736 1.1950 0.0428 0.018 Uiso 1 1 calc R
C8 C 0.43471(19) 0.9877(3) 0.1343(2) 0.0184(7) Uani 1 1 d .
H8A H 0.4660 0.9323 0.1690 0.028 Uiso 1 1 calc R
H8B H 0.4472 1.0675 0.1525 0.028 Uiso 1 1 calc R
H8C H 0.4506 0.9783 0.0773 0.028 Uiso 1 1 calc R
C9 C 0.3749(2) 0.8095(3) 0.2458(2) 0.0169(7) Uani 1 1 d .
H9A H 0.3503 0.7951 0.2996 0.020 Uiso 1 1 calc R
H9B H 0.4252 0.8579 0.2555 0.020 Uiso 1 1 calc R
C10 C 0.1979(2) 0.7759(3) 0.2664(2) 0.0190(7) Uani 1 1 d .
H10A H 0.1370 0.7751 0.2654 0.028 Uiso 1 1 calc R
H10B H 0.2190 0.7987 0.3210 0.028 Uiso 1 1 calc R
H10C H 0.2185 0.6979 0.2532 0.028 Uiso 1 1 calc R
C11 C 0.07885(19) 0.9233(3) 0.1742(2) 0.0165(7) Uani 1 1 d .
H11A H 0.0542 1.0021 0.1679 0.020 Uiso 1 1 calc R
H11B H 0.0725 0.8994 0.2319 0.020 Uiso 1 1 calc R
C12 C 0.1366(2) 1.0945(3) 0.0593(2) 0.0188(7) Uani 1 1 d .
H12A H 0.1658 1.1489 0.0240 0.028 Uiso 1 1 calc R
H12B H 0.1046 1.1386 0.0989 0.028 Uiso 1 1 calc R
H12C H 0.0988 1.0459 0.0257 0.028 Uiso 1 1 calc R
C13 C 0.27036(18) 0.6730(3) -0.19548(18) 0.0100(6) Uani 1 1 d .
C14 C 0.33072(17) 0.6026(3) -0.15514(18) 0.0100(6) Uani 1 1 d .
C15 C 0.30608(17) 0.5175(3) -0.09957(18) 0.0095(6) Uani 1 1 d .
C16 C 0.22066(17) 0.4989(3) -0.08553(18) 0.0093(6) Uani 1 1 d .
C17 C 0.16133(17) 0.5686(3) -0.12671(18) 0.0104(6) Uani 1 1 d .
C18 C 0.18544(18) 0.6565(3) -0.18189(18) 0.0105(6) Uani 1 1 d .
C19 C 0.29784(18) 0.7617(3) -0.25734(18) 0.0124(6) Uani 1 1 d .
H19A H 0.2494 0.7828 -0.2932 0.015 Uiso 1 1 calc R
H19B H 0.3397 0.7250 -0.2922 0.015 Uiso 1 1 calc R
C20 C 0.42087(18) 0.6143(3) -0.1770(2) 0.0148(6) Uani 1 1 d .
H20A H 0.4547 0.5599 -0.1437 0.022 Uiso 1 1 calc R
H20B H 0.4396 0.6943 -0.1662 0.022 Uiso 1 1 calc R
H20C H 0.4267 0.5962 -0.2351 0.022 Uiso 1 1 calc R
C21 C 0.36970(18) 0.4388(3) -0.05794(19) 0.0127(6) Uani 1 1 d .
H21A H 0.4218 0.4435 -0.0884 0.015 Uiso 1 1 calc R
H21B H 0.3494 0.3574 -0.0622 0.015 Uiso 1 1 calc R
C22 C 0.19625(18) 0.3980(3) -0.03244(19) 0.0126(6) Uani 1 1 d .
H22A H 0.1357 0.3963 -0.0284 0.019 Uiso 1 1 calc R
H22B H 0.2221 0.4071 0.0223 0.019 Uiso 1 1 calc R
H22C H 0.2151 0.3249 -0.0568 0.019 Uiso 1 1 calc R
C23 C 0.06980(17) 0.5429(3) -0.11886(19) 0.0110(6) Uani 1 1 d .
H23A H 0.0640 0.4626 -0.0975 0.013 Uiso 1 1 calc R
H23B H 0.0430 0.5448 -0.1742 0.013 Uiso 1 1 calc R
C24 C 0.11849(18) 0.7207(3) -0.23035(19) 0.0138(6) Uani 1 1 d .
H24A H 0.1441 0.7787 -0.2657 0.021 Uiso 1 1 calc R
H24B H 0.0815 0.7601 -0.1927 0.021 Uiso 1 1 calc R
H24C H 0.0864 0.6650 -0.2641 0.021 Uiso 1 1 calc R

loop_
_atom_site_aniso_label
_atom_site_aniso_U_11
_atom_site_aniso_U_22
_atom_site_aniso_U_33
_atom_site_aniso_U_23
_atom_site_aniso_U_13
_atom_site_aniso_U_12
Sb1 0.01619(10) 0.01052(10) 0.01106(11) 0.00127(8) 0.00266(8) -0.00065(8)
Sb2 0.01022(9) 0.01088(10) 0.01229(11) 0.00184(8) -0.00168(7) 0.00202(7)
Sb3 0.00785(9) 0.01285(11) 0.01332(11) -0.00286(8) 0.00165(7) -0.00042(7)
Cl1 0.0241(4) 0.0368(5) 0.0395(6) -0.0173(4) -0.0124(4) 0.0129(4)
Cl2 0.0193(4) 0.0165(4) 0.0229(4) 0.0010(3) 0.0054(3) -0.0040(3)
Cl3 0.0257(4) 0.0164(4) 0.0180(4) 0.0000(3) -0.0026(3) 0.0024(3)
S1 0.0318(4) 0.0127(4) 0.0147(4) 0.0005(3) 0.0073(3) -0.0066(3)
S2 0.0212(4) 0.0145(4) 0.0152(4) 0.0023(3) -0.0062(3) 0.0055(3)
S3 0.0090(3) 0.0224(4) 0.0213(4) -0.0096(3) 0.0025(3) 0.0002(3)
S4 0.0350(5) 0.0135(4) 0.0155(4) 0.0008(3) 0.0115(3) -0.0072(3)
S5 0.0147(3) 0.0104(4) 0.0152(4) 0.0024(3) -0.0030(3) 0.0025(3)
S6 0.0074(3) 0.0178(4) 0.0151(4) -0.0045(3) 0.0008(3) 0.0009(3)
C1 0.0180(14) 0.0078(14) 0.0093(15) -0.0033(12) 0.0022(11) -0.0002(11)
C2 0.0118(13) 0.0122(15) 0.0109(15) -0.0047(12) 0.0012(11) -0.0017(11)
C3 0.0150(14) 0.0119(15) 0.0093(15) -0.0048(12) -0.0034(11) 0.0026(12)
C4 0.0185(15) 0.0094(14) 0.0078(15) -0.0042(12) 0.0007(11) -0.0001(12)
C5 0.0110(13) 0.0133(15) 0.0094(15) -0.0058(12) 0.0008(11) 0.0013(11)
C6 0.0148(14) 0.0099(14) 0.0087(15) -0.0052(12) -0.0010(11) 0.0034(11)
C7 0.0221(16) 0.0097(15) 0.0141(16) 0.0006(12) 0.0046(12) -0.0033(12)
C8 0.0139(15) 0.0172(17) 0.0242(18) -0.0042(14) 0.0000(13) -0.0021(12)
C9 0.0191(15) 0.0174(17) 0.0138(16) 0.0006(13) -0.0068(12) 0.0031(13)
C10 0.0261(17) 0.0208(17) 0.0103(16) 0.0013(13) 0.0051(13) -0.0027(14)
C11 0.0147(14) 0.0201(17) 0.0151(17) -0.0077(13) 0.0054(12) -0.0012(12)
C12 0.0201(16) 0.0141(16) 0.0221(18) -0.0033(14) -0.0025(13) 0.0073(13)
C13 0.0127(14) 0.0098(14) 0.0079(15) -0.0026(11) 0.0029(11) -0.0002(11)
C14 0.0094(13) 0.0126(15) 0.0082(14) -0.0036(12) 0.0021(11) -0.0016(11)
C15 0.0095(13) 0.0091(14) 0.0099(15) -0.0019(11) -0.0001(11) 0.0018(11)
C16 0.0102(13) 0.0087(14) 0.0090(14) -0.0035(11) 0.0011(11) -0.0008(11)
C17 0.0088(13) 0.0125(15) 0.0099(15) -0.0035(12) 0.0005(11) 0.0001(11)
C18 0.0127(14) 0.0110(15) 0.0077(15) -0.0035(12) -0.0014(11) 0.0022(11)
C19 0.0132(14) 0.0157(15) 0.0085(15) 0.0005(12) 0.0026(11) 0.0012(12)
C20 0.0098(13) 0.0186(16) 0.0162(17) 0.0028(13) 0.0041(12) 0.0003(12)
C21 0.0117(13) 0.0115(15) 0.0150(16) 0.0008(12) 0.0019(12) 0.0020(11)
C22 0.0122(14) 0.0122(15) 0.0135(16) 0.0007(12) 0.0019(11) -0.0010(11)
C23 0.0088(13) 0.0132(15) 0.0113(15) -0.0031(12) 0.0022(11) 0.0000(11)
C24 0.0122(14) 0.0182(16) 0.0109(15) 0.0020(13) -0.0004(11) 0.0041(12)

loop_
_atom_type_symbol
_atom_type_description
_atom_type_scat_dispersion_real
_atom_type_scat_dispersion_imag
_atom_type_scat_source
C C 0.0033 0.0016 'International Tables Vol C Tables 4.2.6.8 and 6.1.1.4'
H H 0.0000 0.0000 'International Tables Vol C Tables 4.2.6.8 and 6.1.1.4'
S S 0.1246 0.1234 'International Tables Vol C Tables 4.2.6.8 and 6.1.1.4'
Cl Cl 0.1484 0.1585 'International Tables Vol C Tables 4.2.6.8 and 6.1.1.4'
Sb Sb -0.5866 1.5461 'International Tables Vol C Tables 4.2.6.8 and 6.1.1.4'

loop_
_geom_angle_atom_site_label_1
_geom_angle_atom_site_label_2
_geom_angle_atom_site_label_3
_geom_angle
S4 Sb1 S1 88.32(3)
S4 Sb1 Cl1 99.22(4)
S1 Sb1 Cl1 98.41(3)
S5 Sb2 S2 88.42(3)
S5 Sb2 Cl2 98.93(3)
S2 Sb2 Cl2 98.44(3)
S3 Sb3 S6 87.92(3)
S3 Sb3 Cl3 97.83(3)
S6 Sb3 Cl3 100.53(3)
C7 S1 Sb1 103.23(10)
C9 S2 Sb2 103.70(10)
C11 S3 Sb3 102.44(10)
C19 S4 Sb1 102.52(10)
C21 S5 Sb2 103.08(10)
C23 S6 Sb3 102.55(9)
C6 C1 C2 120.7(3)
C6 C1 C7 120.0(3)
C2 C1 C7 119.1(3)
C3 C2 C1 119.1(3)
C3 C2 C8 121.0(3)
C1 C2 C8 119.8(3)
C2 C3 C4 121.1(3)
C2 C3 C9 119.2(3)
C4 C3 C9 119.5(3)
C5 C4 C3 119.3(3)
C5 C4 C10 120.8(3)
C3 C4 C10 119.8(3)
C4 C5 C6 120.5(3)
C4 C5 C11 119.9(3)
C6 C5 C11 119.3(3)
C1 C6 C5 119.3(3)
C1 C6 C12 121.2(3)
C5 C6 C12 119.4(3)
C1 C7 S1 116.5(2)
C1 C7 H7A 108.2
S1 C7 H7A 108.2
C1 C7 H7B 108.2
S1 C7 H7B 108.2
H7A C7 H7B 107.3
C2 C8 H8A 109.5
C2 C8 H8B 109.5
H8A C8 H8B 109.5
C2 C8 H8C 109.5
H8A C8 H8C 109.5
H8B C8 H8C 109.5
C3 C9 S2 116.1(2)
C3 C9 H9A 108.3
S2 C9 H9A 108.3
C3 C9 H9B 108.3
S2 C9 H9B 108.3
H9A C9 H9B 107.4
C4 C10 H10A 109.5
C4 C10 H10B 109.5
H10A C10 H10B 109.5
C4 C10 H10C 109.5
H10A C10 H10C 109.5
H10B C10 H10C 109.5
C5 C11 S3 117.2(2)
C5 C11 H11A 108.0
S3 C11 H11A 108.0
C5 C11 H11B 108.0
S3 C11 H11B 108.0
H11A C11 H11B 107.2
C6 C12 H12A 109.5
C6 C12 H12B 109.5
H12A C12 H12B 109.5
C6 C12 H12C 109.5
H12A C12 H12C 109.5
H12B C12 H12C 109.5
C18 C13 C14 120.6(3)
C18 C13 C19 120.3(3)
C14 C13 C19 119.1(3)
C15 C14 C13 119.8(3)
C15 C14 C20 120.6(3)
C13 C14 C20 119.4(3)
C14 C15 C16 120.4(3)
C14 C15 C21 120.4(3)
C16 C15 C21 119.0(3)
C17 C16 C15 119.1(3)
C17 C16 C22 121.9(3)
C15 C16 C22 118.8(3)
C16 C17 C18 121.0(3)
C16 C17 C23 120.0(3)
C18 C17 C23 118.8(3)
C13 C18 C17 119.0(3)
C13 C18 C24 122.3(3)
C17 C18 C24 118.4(3)
C13 C19 S4 114.7(2)
C13 C19 H19A 108.6
S4 C19 H19A 108.6
C13 C19 H19B 108.6
S4 C19 H19B 108.6
H19A C19 H19B 107.6
C14 C20 H20A 109.5
C14 C20 H20B 109.5
H20A C20 H20B 109.5
C14 C20 H20C 109.5
H20A C20 H20C 109.5
H20B C20 H20C 109.5
C15 C21 S5 115.8(2)
C15 C21 H21A 108.3
S5 C21 H21A 108.3
C15 C21 H21B 108.3
S5 C21 H21B 108.3
H21A C21 H21B 107.4
C16 C22 H22A 109.5
C16 C22 H22B 109.5
H22A C22 H22B 109.5
C16 C22 H22C 109.5
H22A C22 H22C 109.5
H22B C22 H22C 109.5
C17 C23 S6 115.7(2)
C17 C23 H23A 108.4
S6 C23 H23A 108.4
C17 C23 H23B 108.4
S6 C23 H23B 108.4
H23A C23 H23B 107.4
C18 C24 H24A 109.5
C18 C24 H24B 109.5
H24A C24 H24B 109.5
C18 C24 H24C 109.5
H24A C24 H24C 109.5
H24B C24 H24C 109.5

loop_
_geom_bond_atom_site_label_1
_geom_bond_atom_site_label_2
_geom_bond_distance
Sb1 S4 2.3923(9)
Sb1 S1 2.3982(8)
Sb1 Cl1 2.4156(9)
Sb2 S5 2.3999(8)
Sb2 S2 2.4022(8)
Sb2 Cl2 2.4230(8)
Sb3 S3 2.3907(8)
Sb3 S6 2.3957(8)
Sb3 Cl3 2.4326(8)
S1 C7 1.854(3)
S2 C9 1.853(3)
S3 C11 1.854(3)
S4 C19 1.854(3)
S5 C21 1.857(3)
S6 C23 1.849(3)
C1 C6 1.406(4)
C1 C2 1.411(4)
C1 C7 1.507(4)
C2 C3 1.401(4)
C2 C8 1.514(4)
C3 C4 1.407(4)
C3 C9 1.511(4)
C4 C5 1.406(4)
C4 C10 1.513(4)
C5 C6 1.410(4)
C5 C11 1.509(4)
C6 C12 1.505(4)
C7 H7A 0.9900
C7 H7B 0.9900
C8 H8A 0.9800
C8 H8B 0.9800
C8 H8C 0.9800
C9 H9A 0.9900
C9 H9B 0.9900
C10 H10A 0.9800
C10 H10B 0.9800
C10 H10C 0.9800
C11 H11A 0.9900
C11 H11B 0.9900
C12 H12A 0.9800
C12 H12B 0.9800
C12 H12C 0.9800
C13 C18 1.405(4)
C13 C14 1.410(4)
C13 C19 1.510(4)
C14 C15 1.399(4)
C14 C20 1.511(4)
C15 C16 1.418(4)
C15 C21 1.510(4)
C16 C17 1.400(4)
C16 C22 1.506(4)
C17 C18 1.415(4)
C17 C23 1.512(4)
C18 C24 1.508(4)
C19 H19A 0.9900
C19 H19B 0.9900
C20 H20A 0.9800
C20 H20B 0.9800
C20 H20C 0.9800
C21 H21A 0.9900
C21 H21B 0.9900
C22 H22A 0.9800
C22 H22B 0.9800
C22 H22C 0.9800
C23 H23A 0.9900
C23 H23B 0.9900
C24 H24A 0.9800
C24 H24B 0.9800
C24 H24C 0.9800

loop_
_geom_torsion_atom_site_label_1
_geom_torsion_atom_site_label_2
_geom_torsion_atom_site_label_3
_geom_torsion_atom_site_label_4
_geom_torsion
S4 Sb1 S1 C7 -173.38(11)
Cl1 Sb1 S1 C7 87.55(11)
S5 Sb2 S2 C9 -174.07(12)
Cl2 Sb2 S2 C9 87.13(12)
S6 Sb3 S3 C11 -170.05(12)
Cl3 Sb3 S3 C11 89.60(12)
S1 Sb1 S4 C19 -172.50(10)
Cl1 Sb1 S4 C19 -74.26(10)
S2 Sb2 S5 C21 -173.83(10)
Cl2 Sb2 S5 C21 -75.53(10)
S3 Sb3 S6 C23 -174.17(11)
Cl3 Sb3 S6 C23 -76.59(11)
C6 C1 C2 C3 0.2(4)
C7 C1 C2 C3 175.1(3)
C6 C1 C2 C8 -176.6(3)
C7 C1 C2 C8 -1.7(4)
C1 C2 C3 C4 -0.9(4)
C8 C2 C3 C4 175.9(3)
C1 C2 C3 C9 -176.4(3)
C8 C2 C3 C9 0.4(4)
C2 C3 C4 C5 0.6(4)
C9 C3 C4 C5 176.1(3)
C2 C3 C4 C10 -175.3(3)
C9 C3 C4 C10 0.2(4)
C3 C4 C5 C6 0.3(4)
C10 C4 C5 C6 176.2(3)
C3 C4 C5 C11 -174.7(3)
C10 C4 C5 C11 1.1(4)
C2 C1 C6 C5 0.7(4)
C7 C1 C6 C5 -174.2(3)
C2 C1 C6 C12 177.6(3)
C7 C1 C6 C12 2.7(4)
C4 C5 C6 C1 -1.0(4)
C11 C5 C6 C1 174.1(3)
C4 C5 C6 C12 -177.9(3)
C11 C5 C6 C12 -2.8(4)
C6 C1 C7 S1 -95.8(3)
C2 C1 C7 S1 89.3(3)
Sb1 S1 C7 C1 12.2(3)
C2 C3 C9 S2 -94.5(3)
C4 C3 C9 S2 89.9(3)
Sb2 S2 C9 C3 8.4(3)
C4 C5 C11 S3 -93.2(3)
C6 C5 C11 S3 91.7(3)
Sb3 S3 C11 C5 6.7(3)
C18 C13 C14 C15 -1.6(4)
C19 C13 C14 C15 -178.0(3)
C18 C13 C14 C20 174.1(3)
C19 C13 C14 C20 -2.3(4)
C13 C14 C15 C16 2.1(4)
C20 C14 C15 C16 -173.6(3)
C13 C14 C15 C21 178.0(3)
C20 C14 C15 C21 2.3(4)
C14 C15 C16 C17 -1.4(4)
C21 C15 C16 C17 -177.3(3)
C14 C15 C16 C22 173.4(3)
C21 C15 C16 C22 -2.6(4)
C15 C16 C17 C18 0.1(4)
C22 C16 C17 C18 -174.4(3)
C15 C16 C17 C23 174.2(3)
C22 C16 C17 C23 -0.3(4)
C14 C13 C18 C17 0.4(4)
C19 C13 C18 C17 176.7(3)
C14 C13 C18 C24 -173.2(3)
C19 C13 C18 C24 3.1(4)
C16 C17 C18 C13 0.4(4)
C23 C17 C18 C13 -173.8(3)
C16 C17 C18 C24 174.2(3)
C23 C17 C18 C24 0.1(4)
C18 C13 C19 S4 105.4(3)
C14 C13 C19 S4 -78.2(3)
Sb1 S4 C19 C13 -25.2(2)
C14 C15 C21 S5 105.7(3)
C16 C15 C21 S5 -78.4(3)
Sb2 S5 C21 C15 -19.6(2)
C16 C17 C23 S6 104.8(3)
C18 C17 C23 S6 -81.0(3)
Sb3 S6 C23 C17 -21.0(2)
